data_4028940
loop_
_publ_author_name
'Bentabed-Ababsa, Ghenia'
'Derdour, Aicha'
'Roisnel, Thierry'
'S\'aez, Jose A.'
'P\'erez, Patricia'
'Chamorro, Eduardo'
'Domingo, Luis R.'
'Mongin, Florence'

_publ_section_title
;
 A Combined Experimental and Theoretical Study of the Polar [3 + 2]
 Cycloaddition of Electrophilically Activated Carbonyl Ylides with
 Aldehydes and Imines
;
_journal_issue 5
_journal_name_full 'The Journal of Organic Chemistry'
_journal_page_first 2120
_journal_page_last 2133
_journal_paper_doi 10.1021/jo8027104
_journal_volume 74
_journal_year 2009
_chemical_compound_source 'synthesis as described'
_chemical_formula_moiety 'C15 H9 Cl1 N2 O3'
_chemical_formula_sum 'C15 H9 Cl N2 O3'
_chemical_formula_weight 300.69
_chemical_name_systematic
;
 ?
;
_space_group_IT_number 14
_symmetry_cell_setting monoclinic
_symmetry_Int_Tables_number 14
_symmetry_space_group_name_Hall '-P 2yab'
_symmetry_space_group_name_H-M 'P 1 21/a 1'
_atom_sites_solution_hydrogens geom
_atom_sites_solution_primary direct
_atom_sites_solution_secondary difmap
_cell_angle_alpha 90
_cell_angle_beta 95.084(2)
_cell_angle_gamma 90
_cell_formula_units_Z 4
_cell_length_a 5.8491(3)
_cell_length_b 27.7737(12)
_cell_length_c 8.3610(4)
_cell_measurement_reflns_used 6404
_cell_measurement_temperature 100(2)
_cell_measurement_theta_max 27.44
_cell_measurement_theta_min 2.45
_cell_measurement_wavelength 0.71073
_cell_volume 1352.91(11)
_computing_cell_refinement 'Bruker SMART, 2006'
_computing_data_collection 'Bruker SMART, 2006'
_computing_data_reduction 'Bruker SAINT, 2006'
_computing_molecular_graphics 'Ortep-3 for Windows (Farrugia, 1997)'
_computing_publication_material 'WinGX publication routines (Farrugia, 1999)'
_computing_structure_refinement 'SHELXL-97 (Sheldrick, 1997)'
_computing_structure_solution 'SIR97 (Altomare et al., 1999)'
_diffrn_ambient_temperature 100(2)
_diffrn_detector 'CCD plate'
_diffrn_measured_fraction_theta_full 0.997
_diffrn_measured_fraction_theta_max 0.997
_diffrn_measurement_device_type 'APEXII, Bruker-AXS'
_diffrn_measurement_method 'CCD rotation images, thin slices'
_diffrn_radiation_monochromator graphite
_diffrn_radiation_probe x-ray
_diffrn_radiation_type MoK\a
_diffrn_radiation_wavelength 0.71073
_diffrn_reflns_av_R_equivalents 0.0391
_diffrn_reflns_av_unetI/netI 0.0309
_diffrn_reflns_limit_h_max 7
_diffrn_reflns_limit_h_min -7
_diffrn_reflns_limit_k_max 36
_diffrn_reflns_limit_k_min -35
_diffrn_reflns_limit_l_max 10
_diffrn_reflns_limit_l_min -10
_diffrn_reflns_number 13608
_diffrn_reflns_theta_full 27.48
_diffrn_reflns_theta_max 27.48
_diffrn_reflns_theta_min 2.93
_exptl_absorpt_coefficient_mu 0.294
_exptl_absorpt_correction_T_max 0.879
_exptl_absorpt_correction_T_min 0.841
_exptl_absorpt_correction_type multi-scan
_exptl_absorpt_process_details
;
  [Sheldrick, G.M. (2002). SADABS Bruker AXS Inc., Madison, Wisconsin, USA]
;
_exptl_crystal_colour colourless
_exptl_crystal_density_diffrn 1.476
_exptl_crystal_density_method 'not measured'
_exptl_crystal_description prism
_exptl_crystal_F_000 616
_exptl_crystal_size_max 0.58
_exptl_crystal_size_mid 0.5
_exptl_crystal_size_min 0.44
_refine_diff_density_max 0.334
_refine_diff_density_min -0.314
_refine_diff_density_rms 0.055
_refine_ls_extinction_method none
_refine_ls_goodness_of_fit_ref 1.06
_refine_ls_hydrogen_treatment constr
_refine_ls_matrix_type full
_refine_ls_number_parameters 190
_refine_ls_number_reflns 3097
_refine_ls_number_restraints 0
_refine_ls_restrained_S_all 1.06
_refine_ls_R_factor_all 0.0423
_refine_ls_R_factor_gt 0.0375
_refine_ls_shift/su_max 0.006
_refine_ls_shift/su_mean 0.001
_refine_ls_structure_factor_coef Fsqd
_refine_ls_weighting_details 'calc w=1/[\s^2^(Fo^2^)+(0.0453P)^2^+0.7862P] where P=(Fo^2^+2Fc^2^)/3'
_refine_ls_weighting_scheme calc
_refine_ls_wR_factor_gt 0.0955
_refine_ls_wR_factor_ref 0.0985
_reflns_number_gt 2776
_reflns_number_total 3097
_reflns_threshold_expression >2sigma(I)
_cod_data_source_file jo8027104sup1.cif
_cod_data_source_block 20b
_cod_original_sg_symbol_H-M 'P 21/a'
_cod_database_code 4028940

loop_
_symmetry_equiv_pos_as_xyz
'x, y, z'
'-x+1/2, y+1/2, -z'
'-x, -y, -z'
'x-1/2, -y-1/2, z'

loop_
_atom_site_label
_atom_site_type_symbol
_atom_site_fract_x
_atom_site_fract_y
_atom_site_fract_z
_atom_site_U_iso_or_equiv
_atom_site_adp_type
_atom_site_occupancy
_atom_site_calc_flag
_atom_site_refinement_flags
C1 C 0.7605(2) 0.08787(5) 0.03894(17) 0.0150(3) Uani 1 d .
H1 H 0.6594 0.0727 -0.0499 0.018 Uiso 1 calc R
C2 C 0.8034(2) 0.16549(5) -0.04383(17) 0.0132(3) Uani 1 d .
H2 H 0.9216 0.1916 -0.0385 0.016 Uiso 1 calc R
C3 C 0.6767(2) 0.16604(5) 0.11356(17) 0.0136(3) Uani 1 d .
C4 C 0.8873(2) 0.04945(5) 0.13844(17) 0.0146(3) Uani 1 d .
C5 C 1.1059(3) 0.05738(6) 0.21355(19) 0.0199(3) Uani 1 d .
H5 H 1.1798 0.0875 0.2016 0.024 Uiso 1 calc R
C6 C 1.2163(3) 0.02124(6) 0.30615(19) 0.0210(3) Uani 1 d .
H6 H 1.3655 0.0264 0.3578 0.025 Uiso 1 calc R
C7 C 1.1059(3) -0.02243(5) 0.32208(18) 0.0174(3) Uani 1 d .
C8 C 0.8887(3) -0.03087(5) 0.2493(2) 0.0215(3) Uani 1 d .
H8 H 0.8148 -0.0609 0.2619 0.026 Uiso 1 calc R
C9 C 0.7802(3) 0.00555(5) 0.15718(19) 0.0193(3) Uani 1 d .
H9 H 0.6306 0.0003 0.1063 0.023 Uiso 1 calc R
C10 C 0.6480(2) 0.17106(5) -0.19262(17) 0.0142(3) Uani 1 d .
C11 C 0.6610(3) 0.19979(5) -0.32157(18) 0.0173(3) Uani 1 d .
H11 H 0.781 0.2216 -0.3396 0.021 Uiso 1 calc R
C12 C 0.4579(3) 0.19081(5) -0.42581(18) 0.0191(3) Uani 1 d .
H12 H 0.4168 0.2055 -0.5269 0.023 Uiso 1 calc R
C13 C 0.3369(3) 0.15760(5) -0.35267(19) 0.0197(3) Uani 1 d .
H13 H 0.1931 0.145 -0.3951 0.024 Uiso 1 calc R
C14 C 0.4634(2) 0.19519(5) 0.09680(17) 0.0143(3) Uani 1 d .
C15 C 0.8315(3) 0.18384(5) 0.25263(18) 0.0162(3) Uani 1 d .
N1 N 0.3016(2) 0.21820(5) 0.07940(17) 0.0196(3) Uani 1 d .
N2 N 0.9531(2) 0.19551(5) 0.35930(17) 0.0250(3) Uani 1 d .
O1 O 0.62292(18) 0.11715(4) 0.13956(13) 0.0171(2) Uani 1 d .
O2 O 0.91520(17) 0.11973(4) -0.02485(12) 0.0154(2) Uani 1 d .
O3 O 0.44902(18) 0.14430(4) -0.20831(13) 0.0177(2) Uani 1 d .
Cl1 Cl 1.24530(7) -0.068198(14) 0.43523(5) 0.02485(12) Uani 1 d .

loop_
_atom_site_aniso_label
_atom_site_aniso_U_11
_atom_site_aniso_U_22
_atom_site_aniso_U_33
_atom_site_aniso_U_23
_atom_site_aniso_U_13
_atom_site_aniso_U_12
C1 0.0143(7) 0.0150(7) 0.0155(7) -0.0006(5) 0.0006(5) -0.0003(5)
C2 0.0121(6) 0.0138(6) 0.0141(7) 0.0004(5) 0.0030(5) 0.0006(5)
C3 0.0116(6) 0.0147(6) 0.0144(7) 0.0008(5) 0.0009(5) -0.0003(5)
C4 0.0159(7) 0.0150(7) 0.0129(7) -0.0005(5) 0.0010(5) 0.0019(5)
C5 0.0165(7) 0.0190(7) 0.0236(8) 0.0033(6) -0.0011(6) -0.0024(6)
C6 0.0146(7) 0.0261(8) 0.0214(8) 0.0016(6) -0.0027(6) 0.0015(6)
C7 0.0210(7) 0.0179(7) 0.0133(7) 0.0005(5) 0.0005(6) 0.0080(6)
C8 0.0251(8) 0.0152(7) 0.0232(8) 0.0016(6) -0.0030(6) -0.0022(6)
C9 0.0179(7) 0.0181(7) 0.0208(8) -0.0005(6) -0.0048(6) -0.0019(6)
C10 0.0130(6) 0.0140(6) 0.0155(7) -0.0014(5) 0.0010(5) -0.0005(5)
C11 0.0185(7) 0.0170(7) 0.0167(7) 0.0008(5) 0.0022(6) 0.0005(5)
C12 0.0234(8) 0.0188(7) 0.0144(7) 0.0005(5) -0.0013(6) 0.0038(6)
C13 0.0197(7) 0.0195(7) 0.0184(7) -0.0001(6) -0.0067(6) 0.0012(6)
C14 0.0135(7) 0.0149(6) 0.0146(7) -0.0009(5) 0.0018(5) -0.0029(5)
C15 0.0142(7) 0.0199(7) 0.0149(7) 0.0021(5) 0.0039(6) 0.0012(5)
N1 0.0142(6) 0.0192(6) 0.0254(7) -0.0010(5) 0.0020(5) -0.0006(5)
N2 0.0197(7) 0.0386(8) 0.0163(7) -0.0003(6) 0.0000(6) -0.0003(6)
O1 0.0158(5) 0.0133(5) 0.0231(6) 0.0031(4) 0.0071(4) 0.0012(4)
O2 0.0142(5) 0.0144(5) 0.0180(5) 0.0021(4) 0.0035(4) 0.0020(4)
O3 0.0158(5) 0.0179(5) 0.0187(5) 0.0036(4) -0.0032(4) -0.0036(4)
Cl1 0.0306(2) 0.0213(2) 0.0215(2) 0.00259(14) -0.00410(16) 0.00998(15)

loop_
_atom_type_symbol
_atom_type_description
_atom_type_scat_dispersion_real
_atom_type_scat_dispersion_imag
_atom_type_scat_source
C C 0.0033 0.0016 'International Tables Vol C Tables 4.2.6.8 and 6.1.1.4'
H H 0 0 'International Tables Vol C Tables 4.2.6.8 and 6.1.1.4'
N N 0.0061 0.0033 'International Tables Vol C Tables 4.2.6.8 and 6.1.1.4'
O O 0.0106 0.006 'International Tables Vol C Tables 4.2.6.8 and 6.1.1.4'
Cl Cl 0.1484 0.1585 'International Tables Vol C Tables 4.2.6.8 and 6.1.1.4'

loop_
_geom_angle_atom_site_label_1
_geom_angle_atom_site_label_2
_geom_angle_atom_site_label_3
_geom_angle
O2 C1 O1 105.91(11)
O2 C1 C4 110.71(11)
O1 C1 C4 110.20(11)
O2 C1 H1 110
O1 C1 H1 110
C4 C1 H1 110
O2 C2 C10 115.19(11)
O2 C2 C3 99.26(10)
C10 C2 C3 113.78(12)
O2 C2 H2 109.4
C10 C2 H2 109.4
C3 C2 H2 109.4
O1 C3 C14 109.97(11)
O1 C3 C15 109.02(11)
C14 C3 C15 109.86(12)
O1 C3 C2 104.36(11)
C14 C3 C2 112.49(11)
C15 C3 C2 110.99(11)
C9 C4 C5 119.66(13)
C9 C4 C1 118.70(13)
C5 C4 C1 121.64(13)
C6 C5 C4 119.96(14)
C6 C5 H5 120
C4 C5 H5 120
C7 C6 C5 119.20(14)
C7 C6 H6 120.4
C5 C6 H6 120.4
C8 C7 C6 121.67(14)
C8 C7 Cl1 118.94(12)
C6 C7 Cl1 119.39(12)
C7 C8 C9 118.57(14)
C7 C8 H8 120.7
C9 C8 H8 120.7
C4 C9 C8 120.94(14)
C4 C9 H9 119.5
C8 C9 H9 119.5
C11 C10 O3 110.50(13)
C11 C10 C2 131.18(13)
O3 C10 C2 118.29(12)
C10 C11 C12 106.31(13)
C10 C11 H11 126.8
C12 C11 H11 126.8
C13 C12 C11 106.55(13)
C13 C12 H12 126.7
C11 C12 H12 126.7
C12 C13 O3 110.83(13)
C12 C13 H13 124.6
O3 C13 H13 124.6
N1 C14 C3 177.78(16)
N2 C15 C3 177.14(16)
C3 O1 C1 107.71(10)
C1 O2 C2 107.35(10)
C13 O3 C10 105.81(11)

loop_
_geom_bond_atom_site_label_1
_geom_bond_atom_site_label_2
_geom_bond_distance
C1 O2 1.4042(17)
C1 O1 1.4617(17)
C1 C4 1.5073(19)
C1 H1 1
C2 O2 1.4317(16)
C2 C10 1.4826(19)
C2 C3 1.567(2)
C2 H2 1
C3 O1 1.4150(17)
C3 C14 1.4838(19)
C3 C15 1.4929(19)
C4 C9 1.386(2)
C4 C5 1.391(2)
C5 C6 1.391(2)
C5 H5 0.95
C6 C7 1.386(2)
C6 H6 0.95
C7 C8 1.379(2)
C7 Cl1 1.7433(15)
C8 C9 1.390(2)
C8 H8 0.95
C9 H9 0.95
C10 C11 1.349(2)
C10 O3 1.3771(17)
C11 C12 1.432(2)
C11 H11 0.95
C12 C13 1.342(2)
C12 H12 0.95
C13 O3 1.3722(18)
C13 H13 0.95
C14 N1 1.140(2)
C15 N2 1.138(2)

loop_
_geom_torsion_atom_site_label_1
_geom_torsion_atom_site_label_2
_geom_torsion_atom_site_label_3
_geom_torsion_atom_site_label_4
_geom_torsion
O2 C2 C3 O1 -32.85(12)
C10 C2 C3 O1 90.05(13)
O2 C2 C3 C14 -152.02(11)
C10 C2 C3 C14 -29.13(16)
O2 C2 C3 C15 84.44(13)
C10 C2 C3 C15 -152.67(12)
O2 C1 C4 C9 -154.46(13)
O1 C1 C4 C9 88.70(16)
O2 C1 C4 C5 26.71(19)
O1 C1 C4 C5 -90.13(17)
C9 C4 C5 C6 0.3(2)
C1 C4 C5 C6 179.16(14)
C4 C5 C6 C7 0.1(2)
C5 C6 C7 C8 -0.4(2)
C5 C6 C7 Cl1 178.94(12)
C6 C7 C8 C9 0.4(2)
Cl1 C7 C8 C9 -178.98(13)
C5 C4 C9 C8 -0.4(2)
C1 C4 C9 C8 -179.23(14)
C7 C8 C9 C4 0.0(3)
O2 C2 C10 C11 -113.91(17)
C3 C2 C10 C11 132.42(16)
O2 C2 C10 O3 68.14(16)
C3 C2 C10 O3 -45.54(17)
O3 C10 C11 C12 0.02(17)
C2 C10 C11 C12 -178.06(14)
C10 C11 C12 C13 0.19(17)
C11 C12 C13 O3 -0.34(18)
C14 C3 O1 C1 136.24(12)
C15 C3 O1 C1 -103.27(13)
C2 C3 O1 C1 15.37(13)
O2 C1 O1 C3 8.50(14)
C4 C1 O1 C3 128.29(12)
O1 C1 O2 C2 -31.68(13)
C4 C1 O2 C2 -151.13(11)
C10 C2 O2 C1 -82.64(14)
C3 C2 O2 C1 39.24(13)
C12 C13 O3 C10 0.35(17)
C11 C10 O3 C13 -0.22(16)
C2 C10 O3 C13 178.14(12)
